data_2215066
loop_
_publ_author_name
'Yao, Xiao-Ling'
'Jing, Zuo-Liang'

_publ_section_title
;
 (<i>E</i>)-<i>N</i>'-[(5-Methylfuran-2-yl)methylene]furan-2-carbohydrazide
;
_journal_coeditor_code CI2448
_journal_issue 9
_journal_name_full 'Acta Crystallographica Section E'
_journal_page_first o3900
_journal_page_last o3900
_journal_paper_doi 10.1107/S1600536807041323
_journal_volume 63
_journal_year 2007
_chemical_formula_iupac 'C11 H10 N2 O3'
_chemical_formula_moiety 'C11 H10 N2 O3'
_chemical_formula_sum 'C11 H10 N2 O3'
_chemical_formula_weight 218.21
_chemical_name_systematic
;
(<i>E</i>)-<i>N</i>'-[(5-Methylfuran-2-yl)methylene]furan-2-carbohydrazide
;
_space_group_IT_number 61
_symmetry_cell_setting orthorhombic
_symmetry_space_group_name_Hall '-P 2ac 2ab'
_symmetry_space_group_name_H-M 'P b c a'
_atom_sites_solution_hydrogens geom
_atom_sites_solution_primary direct
_atom_sites_solution_secondary difmap
_audit_creation_method SHELXL-97
_cell_angle_alpha 90.00
_cell_angle_beta 90.00
_cell_angle_gamma 90.00
_cell_formula_units_Z 8
_cell_length_a 11.402(2)
_cell_length_b 7.9941(16)
_cell_length_c 24.039(5)
_cell_measurement_reflns_used 8064
_cell_measurement_temperature 293(2)
_cell_measurement_theta_max 27.349
_cell_measurement_theta_min 1.7684
_cell_volume 2191.1(7)
_computing_cell_refinement 'CrystalClear (Rigaku/MSC, 2005)'
_computing_data_collection 'CrystalClear (Rigaku/MSC, 2005)'
_computing_data_reduction 'CrystalClear (Rigaku/MSC, 2005)'
_computing_molecular_graphics 'CrystalStructure (Rigaku/MSC, 2005)'
_computing_publication_material 'CrystalStructure (Rigaku/MSC, 2005)'
_computing_structure_refinement 'SHELXL97 (Sheldrick, 1997)'
_computing_structure_solution 'SHELXS97 (Sheldrick, 1997)'
_diffrn_ambient_temperature 293(2)
_diffrn_measured_fraction_theta_full 0.997
_diffrn_measured_fraction_theta_max 0.997
_diffrn_measurement_device_type 'Rigaku Saturn'
_diffrn_measurement_method \w
_diffrn_radiation_monochromator confocal
_diffrn_radiation_source 'rotating anode'
_diffrn_radiation_type MoK\a
_diffrn_radiation_wavelength 0.71073
_diffrn_reflns_av_R_equivalents 0.0440
_diffrn_reflns_av_sigmaI/netI 0.0248
_diffrn_reflns_limit_h_max 13
_diffrn_reflns_limit_h_min -13
_diffrn_reflns_limit_k_max 8
_diffrn_reflns_limit_k_min -9
_diffrn_reflns_limit_l_max 26
_diffrn_reflns_limit_l_min -28
_diffrn_reflns_number 12318
_diffrn_reflns_theta_full 25.01
_diffrn_reflns_theta_max 25.01
_diffrn_reflns_theta_min 1.69
_diffrn_standards_decay_% 0
_diffrn_standards_interval_count 0
_diffrn_standards_interval_time 0
_diffrn_standards_number 0
_exptl_absorpt_coefficient_mu 0.098
_exptl_absorpt_correction_T_max 0.9941
_exptl_absorpt_correction_T_min 0.9864
_exptl_absorpt_correction_type multi-scan
_exptl_absorpt_process_details '(SADABS; Sheldrick, 1996)'
_exptl_crystal_colour colourless
_exptl_crystal_density_diffrn 1.323
_exptl_crystal_density_method 'not measured'
_exptl_crystal_description Block
_exptl_crystal_F_000 912
_exptl_crystal_size_max 0.14
_exptl_crystal_size_mid 0.10
_exptl_crystal_size_min 0.06
_refine_diff_density_max 0.115
_refine_diff_density_min -0.192
_refine_ls_extinction_method none
_refine_ls_goodness_of_fit_ref 1.116
_refine_ls_hydrogen_treatment constr
_refine_ls_matrix_type full
_refine_ls_number_parameters 146
_refine_ls_number_reflns 1931
_refine_ls_number_restraints 0
_refine_ls_restrained_S_all 1.116
_refine_ls_R_factor_all 0.0601
_refine_ls_R_factor_gt 0.0506
_refine_ls_shift/su_max 0.001
_refine_ls_shift/su_mean 0.000
_refine_ls_structure_factor_coef Fsqd
_refine_ls_weighting_details 'calc w=1/[\s^2^(Fo^2^)+(0.0628P)^2^+0.3175P] where P=(Fo^2^+2Fc^2^)/3'
_refine_ls_weighting_scheme calc
_refine_ls_wR_factor_gt 0.1202
_refine_ls_wR_factor_ref 0.1264
_reflns_number_gt 1673
_reflns_number_total 1931
_reflns_threshold_expression I>2\s(I)
_cod_data_source_file ci2448.cif
_cod_data_source_block I
_cod_database_code 2215066
_cod_database_fobs_code 2215066

loop_
_symmetry_equiv_pos_as_xyz
'x, y, z'
'-x+1/2, -y, z+1/2'
'-x, y+1/2, -z+1/2'
'x+1/2, -y+1/2, -z'
'-x, -y, -z'
'x-1/2, y, -z-1/2'
'x, -y-1/2, z-1/2'
'-x-1/2, y-1/2, z'

loop_
_atom_site_type_symbol
_atom_site_label
_atom_site_fract_x
_atom_site_fract_y
_atom_site_fract_z
_atom_site_U_iso_or_equiv
_atom_site_adp_type
_atom_site_calc_flag
_atom_site_refinement_flags
_atom_site_occupancy
O O1 0.82709(12) 0.11965(16) 0.75358(5) 0.0600(4) Uani d . 1
O O2 0.61482(11) 0.07779(15) 0.57388(5) 0.0553(4) Uani d . 1
O O3 0.67924(12) 0.45165(16) 0.49989(5) 0.0633(4) Uani d . 1
N N1 0.75995(13) 0.22824(19) 0.64816(5) 0.0504(4) Uani d . 1
N N2 0.73032(13) 0.29844(18) 0.59727(5) 0.0506(4) Uani d . 1
H H2 0.7579 0.3945 0.5878 0.061 Uiso calc R 1
C C1 0.8569(2) -0.0544(4) 0.83485(10) 0.1005(9) Uani d . 1
H H1A 0.9007 -0.0553 0.8690 0.151 Uiso calc R 1
H H1B 0.8811 -0.1468 0.8120 0.151 Uiso calc R 1
H H1C 0.7748 -0.0642 0.8429 0.151 Uiso calc R 1
C C2 0.87878(18) 0.1036(3) 0.80507(8) 0.0669(6) Uani d . 1
C C3 0.9411(2) 0.2403(3) 0.81651(9) 0.0780(7) Uani d . 1
H H3 0.9849 0.2594 0.8485 0.094 Uiso calc R 1
C C4 0.9284(2) 0.3510(3) 0.77109(9) 0.0749(6) Uani d . 1
H H4 0.9612 0.4570 0.7677 0.090 Uiso calc R 1
C C5 0.85954(16) 0.2732(2) 0.73358(7) 0.0550(5) Uani d . 1
C C6 0.81970(16) 0.3244(2) 0.67981(7) 0.0532(5) Uani d . 1
H H6 0.8379 0.4315 0.6674 0.064 Uiso calc R 1
C C7 0.65803(15) 0.2147(2) 0.56285(7) 0.0450(4) Uani d . 1
C C8 0.63024(15) 0.2980(2) 0.51031(7) 0.0480(4) Uani d . 1
C C9 0.55807(19) 0.2560(3) 0.46885(7) 0.0618(5) Uani d . 1
H H9 0.5140 0.1585 0.4662 0.074 Uiso calc R 1
C C10 0.5615(2) 0.3884(3) 0.42979(8) 0.0738(6) Uani d . 1
H H10 0.5208 0.3943 0.3963 0.089 Uiso calc R 1
C C11 0.6341(2) 0.5024(3) 0.45028(8) 0.0730(6) Uani d . 1
H H11 0.6519 0.6034 0.4330 0.088 Uiso calc R 1

loop_
_atom_site_aniso_label
_atom_site_aniso_U_11
_atom_site_aniso_U_22
_atom_site_aniso_U_33
_atom_site_aniso_U_12
_atom_site_aniso_U_13
_atom_site_aniso_U_23
O1 0.0632(8) 0.0663(9) 0.0505(8) 0.0005(6) -0.0081(6) 0.0187(6)
O2 0.0660(8) 0.0460(7) 0.0538(8) -0.0036(6) 0.0003(6) 0.0027(5)
O3 0.0770(9) 0.0610(9) 0.0520(8) -0.0064(7) -0.0096(6) 0.0144(6)
N1 0.0594(9) 0.0488(9) 0.0431(8) 0.0021(7) -0.0040(7) 0.0120(7)
N2 0.0634(9) 0.0434(8) 0.0449(8) -0.0035(7) -0.0054(7) 0.0119(6)
C1 0.0980(18) 0.125(2) 0.0788(16) 0.0043(16) -0.0065(14) 0.0576(16)
C2 0.0590(12) 0.0928(16) 0.0490(11) 0.0119(11) -0.0041(9) 0.0228(11)
C3 0.0727(14) 0.112(2) 0.0490(12) 0.0048(14) -0.0152(10) 0.0068(12)
C4 0.0829(15) 0.0836(16) 0.0583(13) -0.0145(12) -0.0127(11) 0.0051(11)
C5 0.0606(11) 0.0566(11) 0.0479(10) -0.0004(9) -0.0040(9) 0.0099(8)
C6 0.0633(11) 0.0492(11) 0.0472(10) -0.0014(9) -0.0032(9) 0.0069(8)
C7 0.0503(9) 0.0429(10) 0.0420(9) 0.0062(8) 0.0050(7) 0.0011(7)
C8 0.0575(10) 0.0445(10) 0.0422(9) 0.0057(8) 0.0025(8) 0.0008(7)
C9 0.0807(13) 0.0561(12) 0.0487(11) 0.0034(10) -0.0073(10) -0.0061(8)
C10 0.1039(17) 0.0730(14) 0.0445(11) 0.0125(13) -0.0174(11) -0.0015(10)
C11 0.1045(18) 0.0669(14) 0.0477(11) 0.0048(13) -0.0100(11) 0.0181(10)

loop_
_atom_type_symbol
_atom_type_description
_atom_type_scat_dispersion_real
_atom_type_scat_dispersion_imag
_atom_type_scat_source
C C 0.0033 0.0016 'International Tables Vol C Tables 4.2.6.8 and 6.1.1.4'
H H 0.0000 0.0000 'International Tables Vol C Tables 4.2.6.8 and 6.1.1.4'
N N 0.0061 0.0033 'International Tables Vol C Tables 4.2.6.8 and 6.1.1.4'
O O 0.0106 0.0060 'International Tables Vol C Tables 4.2.6.8 and 6.1.1.4'

loop_
_geom_angle_atom_site_label_1
_geom_angle_atom_site_label_2
_geom_angle_atom_site_label_3
_geom_angle
C5 O1 C2 106.47(16)
C11 O3 C8 105.83(15)
C6 N1 N2 114.29(15)
C7 N2 N1 119.33(15)
C7 N2 H2 120.3
N1 N2 H2 120.3
C2 C1 H1A 109.5
C2 C1 H1B 109.5
H1A C1 H1B 109.5
C2 C1 H1C 109.5
H1A C1 H1C 109.5
H1B C1 H1C 109.5
C3 C2 O1 109.71(18)
C3 C2 C1 133.9(2)
O1 C2 C1 116.4(2)
C2 C3 C4 107.44(19)
C2 C3 H3 126.3
C4 C3 H3 126.3
C5 C4 C3 106.7(2)
C5 C4 H4 126.6
C3 C4 H4 126.6
C4 C5 O1 109.64(17)
C4 C5 C6 131.16(19)
O1 C5 C6 119.21(16)
N1 C6 C5 122.38(17)
N1 C6 H6 118.8
C5 C6 H6 118.8
O2 C7 N2 123.75(15)
O2 C7 C8 120.33(16)
N2 C7 C8 115.91(16)
C9 C8 O3 109.85(16)
C9 C8 C7 131.57(18)
O3 C8 C7 118.48(15)
C8 C9 C10 106.88(19)
C8 C9 H9 126.6
C10 C9 H9 126.6
C11 C10 C9 106.52(18)
C11 C10 H10 126.7
C9 C10 H10 126.7
C10 C11 O3 110.90(19)
C10 C11 H11 124.5
O3 C11 H11 124.5

loop_
_geom_bond_atom_site_label_1
_geom_bond_atom_site_label_2
_geom_bond_distance
O1 C5 1.369(2)
O1 C2 1.377(2)
O2 C7 1.229(2)
O3 C11 1.361(2)
O3 C8 1.372(2)
N1 C6 1.278(2)
N1 N2 1.3876(18)
N2 C7 1.346(2)
N2 H2 0.86
C1 C2 1.473(3)
C1 H1A 0.96
C1 H1B 0.96
C1 H1C 0.96
C2 C3 1.332(3)
C3 C4 1.413(3)
C3 H3 0.93
C4 C5 1.347(3)
C4 H4 0.93
C5 C6 1.430(2)
C6 H6 0.93
C7 C8 1.463(2)
C8 C9 1.335(2)
C9 C10 1.415(3)
C9 H9 0.93
C10 C11 1.326(3)
C10 H10 0.93
C11 H11 0.93

loop_
_geom_hbond_atom_site_label_D
_geom_hbond_atom_site_label_H
_geom_hbond_atom_site_label_A
_geom_hbond_site_symmetry_A
_geom_hbond_distance_DH
_geom_hbond_distance_HA
_geom_hbond_distance_DA
_geom_hbond_angle_DHA
_geom_hbond_publ_flag
N2 H2 O2 8_765 0.86 2.09 2.902(2) 157 yes
C9 H9 O2 5_656 0.93 2.58 3.473(3) 161 yes

loop_
_geom_torsion_atom_site_label_1
_geom_torsion_atom_site_label_2
_geom_torsion_atom_site_label_3
_geom_torsion_atom_site_label_4
_geom_torsion
C6 N1 N2 C7 -173.65(15)
C5 O1 C2 C3 -0.3(2)
C5 O1 C2 C1 -179.49(19)
O1 C2 C3 C4 0.8(3)
C1 C2 C3 C4 179.8(3)
C2 C3 C4 C5 -1.0(3)
C3 C4 C5 O1 0.8(3)
C3 C4 C5 C6 -178.7(2)
C2 O1 C5 C4 -0.3(2)
C2 O1 C5 C6 179.21(17)
N2 N1 C6 C5 -179.21(16)
C4 C5 C6 N1 175.4(2)
O1 C5 C6 N1 -4.0(3)
N1 N2 C7 O2 0.6(3)
N1 N2 C7 C8 179.41(14)
C11 O3 C8 C9 0.0(2)
C11 O3 C8 C7 -176.96(16)
O2 C7 C8 C9 3.0(3)
N2 C7 C8 C9 -175.80(18)
O2 C7 C8 O3 179.23(15)
N2 C7 C8 O3 0.4(2)
O3 C8 C9 C10 0.4(2)
C7 C8 C9 C10 176.85(19)
C8 C9 C10 C11 -0.7(3)
C9 C10 C11 O3 0.7(3)
C8 O3 C11 C10 -0.5(2)

loop_
_cod_related_entry_id
_cod_related_entry_database
_cod_related_entry_code
1 ChemSpider 4494681
